data_7104955
loop_
_publ_author_name
'Hulley, Elliott B'
'Wolczanski, Peter T'
'Lobkovsky, Emil B'

_publ_section_title
;
 [(silox)(3)M](2)(mu:eta(1),eta(1)-P(2)) (M = Nb, Ta) and
 [(silox)(3)Nb](2){mu:eta(2),eta(2)-((c)P(3)-(c)P(3))} from (silox)(3)M
 (M = NbPMe(3), Ta) and P(4) (silox = (t)Bu(3)SiO).
;
_journal_issue 42
_journal_name_full 'Chemical communications (Cambridge, England)'
_journal_page_first 6412
_journal_page_last 6414
_journal_paper_doi 10.1039/b911275h
_journal_year 2009
_chemical_formula_moiety 'C72 H162 Nb2 O6 P2 Si6'
_chemical_formula_sum 'C72 H162 Nb2 O6 P2 Si6'
_chemical_formula_weight 1540.32
_chemical_name_systematic
;
?
;
_space_group_IT_number 2
_symmetry_cell_setting triclinic
_symmetry_space_group_name_Hall '-P 1'
_symmetry_space_group_name_H-M 'P -1'
_atom_sites_solution_hydrogens geom
_atom_sites_solution_primary direct
_atom_sites_solution_secondary difmap
_audit_creation_method SHELXL-97
_cell_angle_alpha 67.128(2)
_cell_angle_beta 68.430(2)
_cell_angle_gamma 61.974(2)
_cell_formula_units_Z 1
_cell_length_a 12.9765(6)
_cell_length_b 13.1430(6)
_cell_length_c 16.0885(8)
_cell_measurement_temperature 173(2)
_cell_volume 2173.19(18)
_computing_cell_refinement 'Bruker SAINT+'
_computing_data_collection 'Bruker APEX2'
_computing_data_reduction 'Bruker SAINT+'
_computing_molecular_graphics 'Bruker SHELXTL'
_computing_publication_material 'Bruker SHELXTL'
_computing_structure_refinement 'SHELXL-97 (Sheldrick, 1997)'
_computing_structure_solution 'SHELXS-97 (Sheldrick, 1990)'
_diffrn_ambient_temperature 173(2)
_diffrn_measured_fraction_theta_full 0.999
_diffrn_measured_fraction_theta_max 0.999
_diffrn_radiation_monochromator graphite
_diffrn_radiation_source 'fine-focus sealed tube'
_diffrn_radiation_type MoK\a
_diffrn_radiation_wavelength 0.71073
_diffrn_reflns_av_R_equivalents 0.0612
_diffrn_reflns_av_sigmaI/netI 0.0513
_diffrn_reflns_limit_h_max 17
_diffrn_reflns_limit_h_min -17
_diffrn_reflns_limit_k_max 17
_diffrn_reflns_limit_k_min -17
_diffrn_reflns_limit_l_max 21
_diffrn_reflns_limit_l_min -21
_diffrn_reflns_number 52030
_diffrn_reflns_theta_full 28.28
_diffrn_reflns_theta_max 28.28
_diffrn_reflns_theta_min 1.89
_exptl_absorpt_coefficient_mu 0.426
_exptl_absorpt_correction_T_max 0.9790
_exptl_absorpt_correction_T_min 0.8480
_exptl_absorpt_correction_type multi-scan
_exptl_absorpt_process_details SADABS
_exptl_crystal_colour purple
_exptl_crystal_density_diffrn 1.177
_exptl_crystal_density_method 'not measured'
_exptl_crystal_description plate
_exptl_crystal_F_000 838
_exptl_crystal_size_max 0.40
_exptl_crystal_size_mid 0.35
_exptl_crystal_size_min 0.05
_refine_diff_density_max 0.539
_refine_diff_density_min -0.660
_refine_diff_density_rms 0.075
_refine_ls_extinction_method none
_refine_ls_goodness_of_fit_ref 1.065
_refine_ls_matrix_type full
_refine_ls_number_parameters 689
_refine_ls_number_reflns 10782
_refine_ls_number_restraints 2614
_refine_ls_restrained_S_all 1.169
_refine_ls_R_factor_all 0.0527
_refine_ls_R_factor_gt 0.0393
_refine_ls_shift/su_max 0.081
_refine_ls_shift/su_mean 0.002
_refine_ls_structure_factor_coef Fsqd
_refine_ls_weighting_details 'calc w=1/[\s^2^(Fo^2^)+(0.0380P)^2^+0.8935P] where P=(Fo^2^+2Fc^2^)/3'
_refine_ls_weighting_scheme calc
_refine_ls_wR_factor_gt 0.0876
_refine_ls_wR_factor_ref 0.0939
_reflns_number_gt 8780
_reflns_number_total 10782
_reflns_threshold_expression >2sigma(I)
_cod_data_source_file b911275h.txt
_cod_data_source_block eh4
_cod_depositor_comments
;
The following automatic conversions were performed:
'_symmetry_cell_setting' value 'Triclinic' changed to 'triclinic'
according to '/home/saulius/struct/CIF-dictionaries/cif_core.dic'
dictionary named 'cif_core.dic' version 2.4.1 from 2010-06-29.

Automatic conversion script
Id: cif_fix_enum 1527 2010-12-29 10:47:43Z saulius 
;
_cod_original_sg_symbol_H-M P-1
_cod_database_code 7104955

loop_
_symmetry_equiv_pos_as_xyz
'x, y, z'
'-x, -y, -z'

loop_
_atom_site_label
_atom_site_type_symbol
_atom_site_fract_x
_atom_site_fract_y
_atom_site_fract_z
_atom_site_U_iso_or_equiv
_atom_site_adp_type
_atom_site_occupancy
_atom_site_symmetry_multiplicity
_atom_site_calc_flag
_atom_site_refinement_flags
_atom_site_disorder_assembly
_atom_site_disorder_group
Nb1 Nb 0.457655(15) 0.583556(15) 0.321000(13) 0.01606(5) Uani 1 1 d . . .
P1 P 0.42180(6) 0.56985(5) 0.47684(4) 0.02964(14) Uani 1 1 d . . .
Si1 Si 0.48380(7) 0.30937(5) 0.30661(5) 0.03511(16) Uani 1 1 d D . .
Si2 Si 0.18587(5) 0.82700(5) 0.28259(4) 0.01938(12) Uani 1 1 d D . .
Si3 Si 0.72073(5) 0.64220(5) 0.19052(4) 0.02242(13) Uani 1 1 d D . .
O1 O 0.47771(17) 0.43837(14) 0.30779(12) 0.0412(4) Uani 1 1 d . A .
O2 O 0.31648(11) 0.71140(12) 0.29509(10) 0.0208(3) Uani 1 1 d . B .
O3 O 0.59972(12) 0.61038(14) 0.25347(12) 0.0316(4) Uani 1 1 d . C .
C1 C 0.58744(18) 0.18508(18) 0.38313(16) 0.0235(5) Uani 1 1 d DU A .
C4 C 0.6266(2) 0.0627(2) 0.3674(2) 0.0399(6) Uani 1 1 d DU . .
H4A H 0.6802 0.0010 0.4080 0.060 Uiso 1 1 calc R A .
H4B H 0.6688 0.0644 0.3026 0.060 Uiso 1 1 calc R . .
H4C H 0.5558 0.0448 0.3815 0.060 Uiso 1 1 calc R . .
C5 C 0.7004(2) 0.2063(3) 0.3685(3) 0.0620(9) Uani 1 1 d DU . .
H5A H 0.7513 0.1399 0.4093 0.093 Uiso 1 1 calc R A .
H5B H 0.6771 0.2812 0.3830 0.093 Uiso 1 1 calc R . .
H5C H 0.7448 0.2116 0.3038 0.093 Uiso 1 1 calc R . .
C6 C 0.5269(3) 0.1773(2) 0.48517(16) 0.0395(6) Uani 1 1 d DU . .
H6A H 0.5822 0.1125 0.5233 0.059 Uiso 1 1 calc R A .
H6B H 0.4546 0.1613 0.5001 0.059 Uiso 1 1 calc R . .
H6C H 0.5048 0.2530 0.4978 0.059 Uiso 1 1 calc R . .
C2 C 0.3363(4) 0.3247(4) 0.3283(3) 0.0253(11) Uani 0.502(3) 1 d PDU A 1
C7 C 0.2666(4) 0.3813(5) 0.4101(4) 0.0338(12) Uani 0.502(3) 1 d PDU A 1
H7A H 0.1824 0.3921 0.4250 0.051 Uiso 0.502(3) 1 calc PR A 1
H7B H 0.2719 0.4590 0.3934 0.051 Uiso 0.502(3) 1 calc PR A 1
H7C H 0.3011 0.3288 0.4641 0.051 Uiso 0.502(3) 1 calc PR A 1
C8 C 0.2799(4) 0.4081(4) 0.2468(3) 0.0340(12) Uani 0.502(3) 1 d PDU A 1
H8A H 0.1972 0.4144 0.2617 0.051 Uiso 0.502(3) 1 calc PR A 1
H8B H 0.3259 0.3766 0.1923 0.051 Uiso 0.502(3) 1 calc PR A 1
H8C H 0.2802 0.4873 0.2336 0.051 Uiso 0.502(3) 1 calc PR A 1
C9 C 0.3211(5) 0.2054(5) 0.3562(4) 0.0355(14) Uani 0.502(3) 1 d PDU A 1
H9A H 0.2362 0.2209 0.3671 0.053 Uiso 0.502(3) 1 calc PR A 1
H9B H 0.3496 0.1541 0.4130 0.053 Uiso 0.502(3) 1 calc PR A 1
H9C H 0.3677 0.1653 0.3063 0.053 Uiso 0.502(3) 1 calc PR A 1
C2' C 0.3138(4) 0.3061(4) 0.3743(3) 0.0192(10) Uani 0.498(3) 1 d PDU A 2
C7' C 0.2656(4) 0.3419(4) 0.4667(3) 0.0241(10) Uani 0.498(3) 1 d PDU A 2
H7'A H 0.1852 0.3404 0.4956 0.036 Uiso 0.498(3) 1 calc PR A 2
H7'B H 0.2617 0.4226 0.4543 0.036 Uiso 0.498(3) 1 calc PR A 2
H7'C H 0.3193 0.2854 0.5085 0.036 Uiso 0.498(3) 1 calc PR A 2
C8' C 0.2185(4) 0.3912(4) 0.3168(3) 0.0306(11) Uani 0.498(3) 1 d PDU A 2
H8'A H 0.1407 0.3862 0.3527 0.046 Uiso 0.498(3) 1 calc PR A 2
H8'B H 0.2416 0.3682 0.2594 0.046 Uiso 0.498(3) 1 calc PR A 2
H8'C H 0.2125 0.4733 0.3016 0.046 Uiso 0.498(3) 1 calc PR A 2
C9' C 0.3124(5) 0.1804(4) 0.3988(4) 0.0268(12) Uani 0.498(3) 1 d PDU A 2
H9'A H 0.2309 0.1830 0.4303 0.040 Uiso 0.498(3) 1 calc PR A 2
H9'B H 0.3671 0.1231 0.4398 0.040 Uiso 0.498(3) 1 calc PR A 2
H9'C H 0.3382 0.1556 0.3419 0.040 Uiso 0.498(3) 1 calc PR A 2
C3 C 0.5813(4) 0.2854(4) 0.1777(3) 0.0248(10) Uani 0.508(3) 1 d PDU A 1
C10 C 0.5440(4) 0.4039(4) 0.1037(3) 0.0330(11) Uani 0.508(3) 1 d PDU A 1
H10A H 0.5901 0.3916 0.0423 0.049 Uiso 0.508(3) 1 calc PR A 1
H10B H 0.5597 0.4631 0.1147 0.049 Uiso 0.508(3) 1 calc PR A 1
H10C H 0.4583 0.4327 0.1069 0.049 Uiso 0.508(3) 1 calc PR A 1
C11 C 0.7200(4) 0.2402(4) 0.1608(3) 0.0299(11) Uani 0.508(3) 1 d PDU A 1
H11A H 0.7572 0.2314 0.0975 0.045 Uiso 0.508(3) 1 calc PR A 1
H11B H 0.7495 0.1629 0.2051 0.045 Uiso 0.508(3) 1 calc PR A 1
H11C H 0.7404 0.2981 0.1691 0.045 Uiso 0.508(3) 1 calc PR A 1
C12 C 0.5574(5) 0.1948(4) 0.1565(3) 0.0321(11) Uani 0.508(3) 1 d PDU A 1
H12A H 0.5811 0.1177 0.2024 0.048 Uiso 0.508(3) 1 calc PR A 1
H12B H 0.6040 0.1850 0.0945 0.048 Uiso 0.508(3) 1 calc PR A 1
H12C H 0.4718 0.2241 0.1590 0.048 Uiso 0.508(3) 1 calc PR A 1
C3' C 0.5042(4) 0.3223(4) 0.1843(3) 0.0219(10) Uani 0.492(3) 1 d PDU A 2
C10' C 0.4291(4) 0.4449(4) 0.1311(3) 0.0295(11) Uani 0.492(3) 1 d PDU A 2
H10D H 0.4449 0.4448 0.0667 0.044 Uiso 0.492(3) 1 calc PR A 2
H10E H 0.4505 0.5063 0.1326 0.044 Uiso 0.492(3) 1 calc PR A 2
H10F H 0.3438 0.4619 0.1600 0.044 Uiso 0.492(3) 1 calc PR A 2
C11' C 0.6343(4) 0.3070(4) 0.1411(4) 0.0294(11) Uani 0.492(3) 1 d PDU A 2
H11D H 0.6521 0.3127 0.0751 0.044 Uiso 0.492(3) 1 calc PR A 2
H11E H 0.6863 0.2287 0.1721 0.044 Uiso 0.492(3) 1 calc PR A 2
H11F H 0.6485 0.3699 0.1482 0.044 Uiso 0.492(3) 1 calc PR A 2
C12' C 0.4838(4) 0.2265(4) 0.1676(4) 0.0295(11) Uiso 0.492(3) 1 d PDU A 2
H12D H 0.5309 0.1472 0.2013 0.044 Uiso 0.492(3) 1 calc PR A 2
H12E H 0.5089 0.2317 0.1012 0.044 Uiso 0.492(3) 1 calc PR A 2
H12F H 0.3985 0.2395 0.1895 0.044 Uiso 0.492(3) 1 calc PR A 2
C13 C 0.1660(4) 0.8432(5) 0.1650(4) 0.0242(13) Uani 0.505(4) 1 d PDU B 1
C16 C 0.2843(4) 0.8283(4) 0.0931(3) 0.0340(12) Uani 0.505(4) 1 d PDU B 1
H16A H 0.2729 0.8363 0.0335 0.051 Uiso 0.505(4) 1 calc PR B 1
H16B H 0.3446 0.7491 0.1134 0.051 Uiso 0.505(4) 1 calc PR B 1
H16C H 0.3116 0.8898 0.0860 0.051 Uiso 0.505(4) 1 calc PR B 1
C17 C 0.1329(4) 0.7414(4) 0.1724(4) 0.0376(12) Uani 0.505(4) 1 d PDU B 1
H17A H 0.1233 0.7499 0.1121 0.056 Uiso 0.505(4) 1 calc PR B 1
H17B H 0.0575 0.7451 0.2186 0.056 Uiso 0.505(4) 1 calc PR B 1
H17C H 0.1967 0.6643 0.1911 0.056 Uiso 0.505(4) 1 calc PR B 1
C18 C 0.0697(7) 0.9634(8) 0.1286(7) 0.037(2) Uani 0.505(4) 1 d PDU B 1
H18A H 0.0635 0.9663 0.0688 0.056 Uiso 0.505(4) 1 calc PR B 1
H18B H 0.0919 1.0287 0.1209 0.056 Uiso 0.505(4) 1 calc PR B 1
H18C H -0.0077 0.9717 0.1729 0.056 Uiso 0.505(4) 1 calc PR B 1
C13' C 0.1928(5) 0.8647(5) 0.1537(4) 0.0241(14) Uani 0.495(4) 1 d PDU B 2
C16' C 0.2796(4) 0.9284(4) 0.0942(3) 0.0357(13) Uani 0.495(4) 1 d PDU B 2
H16D H 0.2815 0.9470 0.0286 0.054 Uiso 0.495(4) 1 calc PR B 2
H16E H 0.3601 0.8763 0.1051 0.054 Uiso 0.495(4) 1 calc PR B 2
H16F H 0.2525 1.0026 0.1110 0.054 Uiso 0.495(4) 1 calc PR B 2
C17' C 0.2390(5) 0.7534(4) 0.1204(3) 0.0353(12) Uani 0.495(4) 1 d PDU B 2
H17D H 0.2409 0.7772 0.0543 0.053 Uiso 0.495(4) 1 calc PR B 2
H17E H 0.1857 0.7097 0.1553 0.053 Uiso 0.495(4) 1 calc PR B 2
H17F H 0.3200 0.7019 0.1304 0.053 Uiso 0.495(4) 1 calc PR B 2
C18' C 0.0695(7) 0.9471(8) 0.1292(8) 0.041(3) Uani 0.495(4) 1 d PDU B 2
H18D H 0.0779 0.9639 0.0627 0.061 Uiso 0.495(4) 1 calc PR B 2
H18E H 0.0398 1.0221 0.1455 0.061 Uiso 0.495(4) 1 calc PR B 2
H18F H 0.0126 0.9074 0.1640 0.061 Uiso 0.495(4) 1 calc PR B 2
C14 C 0.0628(5) 0.7908(5) 0.3856(4) 0.0294(14) Uani 0.503(4) 1 d PDU B 1
C19 C 0.0861(4) 0.6587(4) 0.4074(4) 0.0400(14) Uani 0.503(4) 1 d PDU B 1
H19A H 0.0239 0.6393 0.4603 0.060 Uiso 0.503(4) 1 calc PR B 1
H19B H 0.1648 0.6094 0.4225 0.060 Uiso 0.503(4) 1 calc PR B 1
H19C H 0.0846 0.6427 0.3533 0.060 Uiso 0.503(4) 1 calc PR B 1
C20 C 0.0626(5) 0.8078(5) 0.4753(3) 0.0393(13) Uani 0.503(4) 1 d PDU B 1
H20A H -0.0016 0.7881 0.5255 0.059 Uiso 0.503(4) 1 calc PR B 1
H20B H 0.0494 0.8911 0.4654 0.059 Uiso 0.503(4) 1 calc PR B 1
H20C H 0.1400 0.7551 0.4920 0.059 Uiso 0.503(4) 1 calc PR B 1
C21 C -0.0634(6) 0.8653(7) 0.3656(6) 0.034(2) Uani 0.503(4) 1 d PDU B 1
H21A H -0.1232 0.8444 0.4202 0.051 Uiso 0.503(4) 1 calc PR B 1
H21B H -0.0670 0.8483 0.3127 0.051 Uiso 0.503(4) 1 calc PR B 1
H21C H -0.0802 0.9505 0.3511 0.051 Uiso 0.503(4) 1 calc PR B 1
C14' C 0.0635(4) 0.7663(5) 0.3623(4) 0.0235(13) Uani 0.497(4) 1 d PDU B 2
C19' C 0.0509(4) 0.6865(4) 0.3207(4) 0.0358(12) Uani 0.497(4) 1 d PDU B 2
H19D H -0.0122 0.6573 0.3627 0.054 Uiso 0.497(4) 1 calc PR B 2
H19E H 0.1270 0.6184 0.3122 0.054 Uiso 0.497(4) 1 calc PR B 2
H19F H 0.0297 0.7329 0.2606 0.054 Uiso 0.497(4) 1 calc PR B 2
C20' C 0.0885(4) 0.6918(4) 0.4578(3) 0.0303(12) Uani 0.497(4) 1 d PDU B 2
H20D H 0.0235 0.6636 0.4956 0.045 Uiso 0.497(4) 1 calc PR B 2
H20E H 0.0936 0.7409 0.4879 0.045 Uiso 0.497(4) 1 calc PR B 2
H20F H 0.1645 0.6230 0.4514 0.045 Uiso 0.497(4) 1 calc PR B 2
C21' C -0.0596(7) 0.8711(8) 0.3764(7) 0.038(2) Uani 0.497(4) 1 d PDU B 2
H21D H -0.1212 0.8392 0.4172 0.057 Uiso 0.497(4) 1 calc PR B 2
H21E H -0.0805 0.9180 0.3164 0.057 Uiso 0.497(4) 1 calc PR B 2
H21F H -0.0548 0.9223 0.4046 0.057 Uiso 0.497(4) 1 calc PR B 2
C15 C 0.1975(4) 0.9689(4) 0.2834(3) 0.0261(12) Uani 0.513(4) 1 d PDU B 1
C22 C 0.2520(4) 0.9408(4) 0.3641(3) 0.0345(12) Uani 0.513(4) 1 d PDU B 1
H22A H 0.2580 1.0127 0.3633 0.052 Uiso 0.513(4) 1 calc PR B 1
H22B H 0.3321 0.8773 0.3572 0.052 Uiso 0.513(4) 1 calc PR B 1
H22C H 0.2006 0.9144 0.4230 0.052 Uiso 0.513(4) 1 calc PR B 1
C23 C 0.2831(4) 1.0113(4) 0.1941(3) 0.0361(12) Uani 0.513(4) 1 d PDU B 1
H23A H 0.2883 1.0820 0.1968 0.054 Uiso 0.513(4) 1 calc PR B 1
H23B H 0.2523 1.0316 0.1401 0.054 Uiso 0.513(4) 1 calc PR B 1
H23C H 0.3630 0.9473 0.1888 0.054 Uiso 0.513(4) 1 calc PR B 1
C24 C 0.0787(7) 1.0788(7) 0.2932(7) 0.044(3) Uani 0.513(4) 1 d PDU B 1
H24A H 0.0950 1.1445 0.2932 0.066 Uiso 0.513(4) 1 calc PR B 1
H24B H 0.0234 1.0579 0.3515 0.066 Uiso 0.513(4) 1 calc PR B 1
H24C H 0.0425 1.1037 0.2412 0.066 Uiso 0.513(4) 1 calc PR B 1
C15' C 0.1909(5) 0.9428(5) 0.3211(4) 0.0274(13) Uani 0.487(4) 1 d PDU B 2
C22' C 0.1659(5) 0.9126(5) 0.4269(3) 0.0408(14) Uani 0.487(4) 1 d PDU B 2
H22D H 0.1679 0.9750 0.4446 0.061 Uiso 0.487(4) 1 calc PR B 2
H22E H 0.2272 0.8356 0.4497 0.061 Uiso 0.487(4) 1 calc PR B 2
H22F H 0.0867 0.9079 0.4542 0.061 Uiso 0.487(4) 1 calc PR B 2
C23' C 0.3135(4) 0.9502(5) 0.2826(4) 0.0424(14) Uani 0.487(4) 1 d PDU B 2
H23D H 0.3141 1.0109 0.3032 0.064 Uiso 0.487(4) 1 calc PR B 2
H23E H 0.3314 0.9719 0.2148 0.064 Uiso 0.487(4) 1 calc PR B 2
H23F H 0.3743 0.8725 0.3051 0.064 Uiso 0.487(4) 1 calc PR B 2
C24' C 0.0953(8) 1.0653(8) 0.2875(8) 0.038(2) Uani 0.487(4) 1 d PDU B 2
H24D H 0.0970 1.1252 0.3084 0.057 Uiso 0.487(4) 1 calc PR B 2
H24E H 0.0159 1.0607 0.3130 0.057 Uiso 0.487(4) 1 calc PR B 2
H24F H 0.1119 1.0881 0.2197 0.057 Uiso 0.487(4) 1 calc PR B 2
C25 C 0.7142(4) 0.7523(4) 0.2427(3) 0.0227(10) Uani 0.496(3) 1 d PDU C 1
C28 C 0.7569(4) 0.6972(4) 0.3330(3) 0.0316(11) Uani 0.496(3) 1 d PDU C 1
H28A H 0.7501 0.7606 0.3548 0.047 Uiso 0.496(3) 1 calc PR C 1
H28B H 0.8407 0.6416 0.3222 0.047 Uiso 0.496(3) 1 calc PR C 1
H28C H 0.7071 0.6541 0.3800 0.047 Uiso 0.496(3) 1 calc PR C 1
C29 C 0.5837(4) 0.8404(5) 0.2657(4) 0.0336(14) Uani 0.496(3) 1 d PDU C 1
H29A H 0.5807 0.8970 0.2930 0.050 Uiso 0.496(3) 1 calc PR C 1
H29B H 0.5338 0.7960 0.3100 0.050 Uiso 0.496(3) 1 calc PR C 1
H29C H 0.5537 0.8841 0.2089 0.050 Uiso 0.496(3) 1 calc PR C 1
C30 C 0.7886(6) 0.8279(7) 0.1740(5) 0.0292(17) Uani 0.496(3) 1 d PDU C 1
H30A H 0.7836 0.8835 0.2033 0.044 Uiso 0.496(3) 1 calc PR C 1
H30B H 0.7567 0.8731 0.1181 0.044 Uiso 0.496(3) 1 calc PR C 1
H30C H 0.8725 0.7749 0.1573 0.044 Uiso 0.496(3) 1 calc PR C 1
C25' C 0.6910(4) 0.8059(4) 0.1879(3) 0.0249(10) Uani 0.504(3) 1 d PDU C 2
C28' C 0.6042(4) 0.9038(4) 0.1254(3) 0.0329(12) Uani 0.504(3) 1 d PDU C 2
H28D H 0.5923 0.9828 0.1262 0.049 Uiso 0.504(3) 1 calc PR C 2
H28E H 0.5269 0.8948 0.1486 0.049 Uiso 0.504(3) 1 calc PR C 2
H28F H 0.6384 0.8957 0.0618 0.049 Uiso 0.504(3) 1 calc PR C 2
C29' C 0.6299(5) 0.8187(5) 0.2862(4) 0.0334(13) Uani 0.504(3) 1 d PDU C 2
H29D H 0.6137 0.8987 0.2879 0.050 Uiso 0.504(3) 1 calc PR C 2
H29E H 0.6824 0.7585 0.3280 0.050 Uiso 0.504(3) 1 calc PR C 2
H29F H 0.5542 0.8073 0.3059 0.050 Uiso 0.504(3) 1 calc PR C 2
C30' C 0.8059(6) 0.8300(7) 0.1543(6) 0.0352(18) Uani 0.504(3) 1 d PDU C 2
H30D H 0.7862 0.9116 0.1543 0.053 Uiso 0.504(3) 1 calc PR C 2
H30E H 0.8450 0.8205 0.0913 0.053 Uiso 0.504(3) 1 calc PR C 2
H30F H 0.8601 0.7732 0.1957 0.053 Uiso 0.504(3) 1 calc PR C 2
C26 C 0.8612(4) 0.4920(4) 0.2137(3) 0.0229(11) Uani 0.506(3) 1 d PDU C 1
C31 C 0.8552(4) 0.4217(4) 0.3160(3) 0.0303(11) Uani 0.506(3) 1 d PDU C 1
H31A H 0.9281 0.3490 0.3213 0.045 Uiso 0.506(3) 1 calc PR C 1
H31B H 0.7850 0.3999 0.3405 0.045 Uiso 0.506(3) 1 calc PR C 1
H31C H 0.8488 0.4712 0.3515 0.045 Uiso 0.506(3) 1 calc PR C 1
C32 C 0.8773(4) 0.4051(4) 0.1630(3) 0.0299(11) Uani 0.506(3) 1 d PDU C 1
H32A H 0.9476 0.3316 0.1754 0.045 Uiso 0.506(3) 1 calc PR C 1
H32B H 0.8887 0.4427 0.0962 0.045 Uiso 0.506(3) 1 calc PR C 1
H32C H 0.8057 0.3858 0.1852 0.045 Uiso 0.506(3) 1 calc PR C 1
C33 C 0.9750(5) 0.5201(7) 0.1754(6) 0.028(2) Uani 0.506(3) 1 d PDU C 1
H33A H 1.0450 0.4459 0.1868 0.042 Uiso 0.506(3) 1 calc PR C 1
H33B H 0.9682 0.5748 0.2064 0.042 Uiso 0.506(3) 1 calc PR C 1
H33C H 0.9843 0.5576 0.1086 0.042 Uiso 0.506(3) 1 calc PR C 1
C26' C 0.8475(4) 0.5263(4) 0.2420(3) 0.0246(11) Uani 0.494(3) 1 d PDU C 2
C31' C 0.8376(5) 0.5470(5) 0.3331(3) 0.0352(12) Uani 0.494(3) 1 d PDU C 2
H31D H 0.9056 0.4853 0.3601 0.053 Uiso 0.494(3) 1 calc PR C 2
H31E H 0.7626 0.5430 0.3767 0.053 Uiso 0.494(3) 1 calc PR C 2
H31F H 0.8384 0.6259 0.3203 0.053 Uiso 0.494(3) 1 calc PR C 2
C32' C 0.8376(4) 0.4056(4) 0.2686(4) 0.0321(12) Uani 0.494(3) 1 d PDU C 2
H32D H 0.9048 0.3425 0.2958 0.048 Uiso 0.494(3) 1 calc PR C 2
H32E H 0.8395 0.3898 0.2132 0.048 Uiso 0.494(3) 1 calc PR C 2
H32F H 0.7619 0.4073 0.3138 0.048 Uiso 0.494(3) 1 calc PR C 2
C33' C 0.9747(7) 0.5131(9) 0.1816(7) 0.041(3) Uani 0.494(3) 1 d PDU C 2
H33D H 1.0342 0.4495 0.2167 0.061 Uiso 0.494(3) 1 calc PR C 2
H33E H 0.9850 0.5886 0.1643 0.061 Uiso 0.494(3) 1 calc PR C 2
H33F H 0.9858 0.4928 0.1256 0.061 Uiso 0.494(3) 1 calc PR C 2
C27 C 0.6993(4) 0.6946(4) 0.0726(3) 0.0241(11) Uani 0.497(3) 1 d PDU C 1
C34 C 0.6604(4) 0.6146(4) 0.0526(3) 0.0297(11) Uani 0.497(3) 1 d PDU C 1
H34A H 0.6502 0.6462 -0.0112 0.045 Uiso 0.497(3) 1 calc PR C 1
H34B H 0.5843 0.6130 0.0956 0.045 Uiso 0.497(3) 1 calc PR C 1
H34C H 0.7218 0.5334 0.0607 0.045 Uiso 0.497(3) 1 calc PR C 1
C35 C 0.5984(4) 0.8200(4) 0.0583(3) 0.0306(11) Uani 0.497(3) 1 d PDU C 1
H35A H 0.5877 0.8479 -0.0051 0.046 Uiso 0.497(3) 1 calc PR C 1
H35B H 0.6200 0.8755 0.0687 0.046 Uiso 0.497(3) 1 calc PR C 1
H35C H 0.5236 0.8161 0.1023 0.046 Uiso 0.497(3) 1 calc PR C 1
C36 C 0.8126(6) 0.7036(7) -0.0014(6) 0.0317(19) Uani 0.497(3) 1 d PDU C 1
H36A H 0.7963 0.7327 -0.0631 0.048 Uiso 0.497(3) 1 calc PR C 1
H36B H 0.8779 0.6247 0.0048 0.048 Uiso 0.497(3) 1 calc PR C 1
H36C H 0.8359 0.7594 0.0070 0.048 Uiso 0.497(3) 1 calc PR C 1
C27' C 0.7429(4) 0.6464(4) 0.0604(3) 0.0227(10) Uani 0.503(3) 1 d PDU C 2
C34' C 0.7915(4) 0.5167(4) 0.0542(3) 0.0316(11) Uani 0.503(3) 1 d PDU C 2
H34D H 0.8033 0.5171 -0.0097 0.047 Uiso 0.503(3) 1 calc PR C 2
H34E H 0.7339 0.4798 0.0953 0.047 Uiso 0.503(3) 1 calc PR C 2
H34F H 0.8682 0.4708 0.0730 0.047 Uiso 0.503(3) 1 calc PR C 2
C35' C 0.6240(4) 0.7101(5) 0.0294(4) 0.0346(12) Uani 0.503(3) 1 d PDU C 2
H35D H 0.6394 0.7099 -0.0349 0.052 Uiso 0.503(3) 1 calc PR C 2
H35E H 0.5867 0.7927 0.0339 0.052 Uiso 0.503(3) 1 calc PR C 2
H35F H 0.5701 0.6684 0.0693 0.052 Uiso 0.503(3) 1 calc PR C 2
C36' C 0.8330(7) 0.7010(8) -0.0096(6) 0.033(2) Uani 0.503(3) 1 d PDU C 2
H36D H 0.8397 0.6997 -0.0719 0.050 Uiso 0.503(3) 1 calc PR C 2
H36E H 0.9114 0.6547 0.0062 0.050 Uiso 0.503(3) 1 calc PR C 2
H36F H 0.8054 0.7838 -0.0080 0.050 Uiso 0.503(3) 1 calc PR C 2

loop_
_atom_site_aniso_label
_atom_site_aniso_U_11
_atom_site_aniso_U_22
_atom_site_aniso_U_33
_atom_site_aniso_U_23
_atom_site_aniso_U_13
_atom_site_aniso_U_12
Nb1 0.01678(8) 0.01169(8) 0.02106(9) -0.00228(6) -0.00767(7) -0.00558(6)
P1 0.0404(3) 0.0282(3) 0.0229(3) -0.0026(2) -0.0148(3) -0.0127(3)
Si1 0.0761(4) 0.0167(3) 0.0286(3) 0.0048(2) -0.0317(3) -0.0241(3)
Si2 0.0148(2) 0.0195(3) 0.0208(3) -0.0050(2) -0.0058(2) -0.0031(2)
Si3 0.0144(2) 0.0286(3) 0.0294(3) -0.0156(2) -0.0019(2) -0.0082(2)
O1 0.0846(12) 0.0199(7) 0.0376(9) 0.0026(7) -0.0349(9) -0.0268(8)
O2 0.0151(6) 0.0234(7) 0.0194(7) -0.0038(6) -0.0055(6) -0.0041(6)
O3 0.0167(7) 0.0444(9) 0.0438(10) -0.0293(8) 0.0026(7) -0.0126(7)
C1 0.0212(9) 0.0191(9) 0.0334(12) -0.0103(9) -0.0080(9) -0.0061(8)
C4 0.0385(13) 0.0235(11) 0.0618(17) -0.0191(11) -0.0221(12) -0.0010(10)
C5 0.0297(12) 0.0723(17) 0.112(3) -0.0681(18) 0.0020(15) -0.0198(13)
C6 0.0697(16) 0.0329(12) 0.0261(12) -0.0001(10) -0.0211(12) -0.0261(12)
C2 0.034(2) 0.022(2) 0.024(3) -0.0019(19) -0.012(2) -0.0138(18)
C7 0.027(2) 0.035(3) 0.034(3) -0.006(2) -0.007(2) -0.011(2)
C8 0.035(2) 0.033(2) 0.037(3) -0.005(2) -0.019(2) -0.011(2)
C9 0.031(2) 0.038(3) 0.041(4) -0.006(2) 0.001(3) -0.026(2)
C2' 0.025(2) 0.0148(19) 0.020(2) -0.0008(18) -0.0102(19) -0.0081(17)
C7' 0.024(2) 0.024(2) 0.024(2) -0.0057(19) -0.0011(19) -0.0119(17)
C8' 0.025(2) 0.038(2) 0.028(3) -0.010(2) -0.0034(19) -0.0128(19)
C9' 0.035(2) 0.029(2) 0.026(3) -0.009(2) 0.003(2) -0.025(2)
C3 0.034(2) 0.021(2) 0.021(2) -0.0005(17) -0.008(2) -0.0145(19)
C10 0.041(2) 0.033(2) 0.024(2) -0.0024(19) -0.012(2) -0.013(2)
C11 0.032(2) 0.031(2) 0.020(2) -0.0089(18) 0.0027(18) -0.0115(19)
C12 0.052(3) 0.032(2) 0.020(2) -0.0074(18) -0.012(2) -0.019(2)
C3' 0.025(2) 0.022(2) 0.020(2) -0.0055(17) -0.0051(18) -0.0105(18)
C10' 0.042(2) 0.025(2) 0.021(2) -0.0003(18) -0.010(2) -0.015(2)
C11' 0.032(2) 0.031(2) 0.022(3) -0.011(2) -0.001(2) -0.011(2)
C13 0.022(2) 0.029(2) 0.024(3) -0.008(2) -0.0098(19) -0.009(2)
C16 0.037(2) 0.037(3) 0.028(2) -0.011(2) -0.012(2) -0.009(2)
C17 0.036(2) 0.043(3) 0.045(3) -0.014(2) -0.018(2) -0.016(2)
C18 0.034(3) 0.042(3) 0.036(4) -0.008(3) -0.025(3) -0.004(3)
C13' 0.023(3) 0.023(2) 0.024(3) 0.001(2) -0.009(2) -0.010(2)
C16' 0.039(3) 0.032(2) 0.028(3) -0.002(2) -0.001(2) -0.016(2)
C17' 0.046(3) 0.040(3) 0.025(2) -0.012(2) -0.005(2) -0.019(2)
C18' 0.041(4) 0.033(4) 0.036(5) 0.003(3) -0.021(4) -0.004(3)
C14 0.020(2) 0.028(2) 0.035(3) -0.013(2) -0.001(2) -0.0049(19)
C19 0.030(2) 0.032(2) 0.045(3) -0.005(2) 0.002(2) -0.015(2)
C20 0.035(3) 0.043(3) 0.030(3) -0.013(2) 0.000(2) -0.010(2)
C21 0.020(3) 0.033(3) 0.039(4) -0.014(3) 0.003(3) -0.006(2)
C14' 0.0116(19) 0.024(3) 0.023(3) -0.004(2) -0.0011(19) -0.0022(18)
C19' 0.028(2) 0.043(3) 0.038(3) -0.003(2) -0.008(2) -0.021(2)
C20' 0.022(2) 0.033(3) 0.026(2) -0.003(2) -0.0019(18) -0.0085(19)
C21' 0.014(3) 0.050(4) 0.032(4) -0.002(3) -0.005(3) -0.005(3)
C15 0.030(2) 0.020(2) 0.028(3) -0.007(2) -0.016(2) -0.0017(18)
C22 0.038(2) 0.028(2) 0.041(3) -0.015(2) -0.015(2) -0.006(2)
C23 0.043(3) 0.025(2) 0.041(3) -0.003(2) -0.014(2) -0.014(2)
C24 0.041(3) 0.021(3) 0.058(5) -0.016(3) -0.022(3) 0.009(3)
C15' 0.022(2) 0.027(3) 0.034(3) -0.019(2) -0.012(2) 0.002(2)
C22' 0.041(3) 0.044(3) 0.040(3) -0.024(2) -0.014(2) -0.004(2)
C23' 0.036(2) 0.035(3) 0.066(4) -0.026(3) -0.010(3) -0.012(2)
C24' 0.042(4) 0.021(3) 0.053(4) -0.023(3) -0.011(3) -0.003(3)
C25 0.0221(19) 0.027(2) 0.020(2) -0.0070(18) -0.0018(17) -0.0121(17)
C28 0.039(2) 0.041(3) 0.027(2) -0.013(2) -0.009(2) -0.019(2)
C29 0.030(2) 0.031(3) 0.039(3) -0.019(2) -0.001(2) -0.009(2)
C30 0.028(2) 0.035(3) 0.024(3) -0.010(2) 0.000(2) -0.014(2)
C25' 0.032(2) 0.022(2) 0.026(2) -0.0083(18) -0.0044(19) -0.0144(17)
C28' 0.040(2) 0.019(2) 0.035(3) -0.0083(19) -0.009(2) -0.0061(19)
C29' 0.042(3) 0.030(3) 0.029(3) -0.011(2) -0.005(2) -0.014(2)
C30' 0.045(3) 0.039(3) 0.039(4) -0.011(3) -0.005(3) -0.033(3)
C26 0.0188(19) 0.026(2) 0.022(2) -0.0004(18) -0.0083(18) -0.0093(18)
C31 0.030(2) 0.032(2) 0.024(2) -0.0026(19) -0.0067(19) -0.0119(19)
C32 0.025(2) 0.027(2) 0.035(3) -0.0098(19) -0.0065(19) -0.0067(18)
C33 0.005(2) 0.038(4) 0.041(4) -0.015(3) -0.008(2) -0.001(2)
C26' 0.023(2) 0.029(2) 0.024(3) -0.004(2) -0.0079(19) -0.0116(19)
C31' 0.044(3) 0.039(3) 0.029(3) 0.000(2) -0.016(2) -0.021(2)
C32' 0.030(2) 0.026(2) 0.037(3) -0.002(2) -0.010(2) -0.0103(19)
C33' 0.040(4) 0.040(5) 0.033(5) 0.005(4) -0.007(4) -0.020(4)
C27 0.025(2) 0.021(2) 0.027(2) -0.0049(19) -0.0055(19) -0.0100(18)
C34 0.036(2) 0.028(2) 0.030(2) -0.0070(19) -0.013(2) -0.0126(19)
C35 0.033(2) 0.028(2) 0.028(2) -0.0032(19) -0.011(2) -0.0107(19)
C36 0.029(3) 0.039(3) 0.028(4) -0.014(3) -0.002(2) -0.013(2)
C27' 0.026(2) 0.022(2) 0.019(2) -0.0031(19) -0.0077(18) -0.0082(19)
C34' 0.032(2) 0.031(2) 0.030(3) -0.014(2) -0.003(2) -0.0099(19)
C35' 0.034(2) 0.039(3) 0.036(3) -0.017(2) -0.013(2) -0.008(2)
C36' 0.033(3) 0.034(3) 0.018(3) 0.000(3) 0.002(3) -0.013(3)

loop_
_atom_type_symbol
_atom_type_description
_atom_type_scat_dispersion_real
_atom_type_scat_dispersion_imag
_atom_type_scat_source
C C 0.0033 0.0016 'International Tables Vol C Tables 4.2.6.8 and 6.1.1.4'
H H 0.0000 0.0000 'International Tables Vol C Tables 4.2.6.8 and 6.1.1.4'
O O 0.0106 0.0060 'International Tables Vol C Tables 4.2.6.8 and 6.1.1.4'
Si Si 0.0817 0.0704 'International Tables Vol C Tables 4.2.6.8 and 6.1.1.4'
P P 0.1023 0.0942 'International Tables Vol C Tables 4.2.6.8 and 6.1.1.4'
Nb Nb -2.0727 0.6215 'International Tables Vol C Tables 4.2.6.8 and 6.1.1.4'

loop_
_geom_angle_atom_site_label_1
_geom_angle_atom_site_label_2
_geom_angle_atom_site_label_3
_geom_angle
_geom_angle_site_symmetry_1
_geom_angle_site_symmetry_3
_geom_angle_publ_flag
O2 Nb1 O3 115.25(7) . . ?
O2 Nb1 O1 114.74(7) . . ?
O3 Nb1 O1 107.08(8) . . ?
O2 Nb1 P1 98.74(5) . . ?
O3 Nb1 P1 111.07(5) . . ?
O1 Nb1 P1 109.76(5) . . ?
P1 P1 Nb1 106.15(4) 2_666 . ?
O1 Si1 C2 106.51(17) . . ?
O1 Si1 C3' 105.18(15) . . ?
C2 Si1 C3' 90.0(2) . . ?
O1 Si1 C1 107.48(9) . . ?
C2 Si1 C1 121.02(17) . . ?
C3' Si1 C1 124.39(15) . . ?
O1 Si1 C3 106.21(14) . . ?
C2 Si1 C3 112.9(2) . . ?
C3' Si1 C3 25.04(16) . . ?
C1 Si1 C3 101.80(14) . . ?
O1 Si1 C2' 106.11(14) . . ?
C2 Si1 C2' 17.67(18) . . ?
C3' Si1 C2' 106.84(19) . . ?
C1 Si1 C2' 105.64(14) . . ?
C3 Si1 C2' 128.23(19) . . ?
O2 Si2 C15' 104.04(17) . . ?
O2 Si2 C13' 102.77(16) . . ?
C15' Si2 C13' 116.0(2) . . ?
O2 Si2 C14 107.95(16) . . ?
C15' Si2 C14 96.6(2) . . ?
C13' Si2 C14 127.5(2) . . ?
O2 Si2 C13 105.33(15) . . ?
C15' Si2 C13 127.7(2) . . ?
C13' Si2 C13 14.7(2) . . ?
C14 Si2 C13 113.8(2) . . ?
O2 Si2 C14' 105.47(15) . . ?
C15' Si2 C14' 113.5(2) . . ?
C13' Si2 C14' 113.3(2) . . ?
C14 Si2 C14' 17.3(2) . . ?
C13 Si2 C14' 98.9(2) . . ?
O2 Si2 C15 108.58(16) . . ?
C15' Si2 C15 16.89(19) . . ?
C13' Si2 C15 99.2(2) . . ?
C14 Si2 C15 109.7(2) . . ?
C13 Si2 C15 111.3(2) . . ?
C14' Si2 C15 125.4(2) . . ?
O3 Si3 C26' 107.19(16) . . ?
O3 Si3 C27 102.41(16) . . ?
C26' Si3 C27 131.6(2) . . ?
O3 Si3 C25 103.87(14) . . ?
C26' Si3 C25 90.3(2) . . ?
C27 Si3 C25 118.6(2) . . ?
O3 Si3 C25' 109.64(13) . . ?
C26' Si3 C25' 113.1(2) . . ?
C27 Si3 C25' 91.0(2) . . ?
C25 Si3 C25' 27.82(17) . . ?
O3 Si3 C27' 107.82(15) . . ?
C26' Si3 C27' 113.0(2) . . ?
C27 Si3 C27' 19.39(15) . . ?
C25 Si3 C27' 131.90(19) . . ?
C25' Si3 C27' 105.90(19) . . ?
O3 Si3 C26 106.45(14) . . ?
C26' Si3 C26 20.25(17) . . ?
C27 Si3 C26 114.2(2) . . ?
C25 Si3 C26 109.8(2) . . ?
C25' Si3 C26 129.68(19) . . ?
C27' Si3 C26 94.88(19) . . ?
Si1 O1 Nb1 173.79(13) . . ?
Si2 O2 Nb1 174.36(9) . . ?
Si3 O3 Nb1 176.63(11) . . ?
C6 C1 C4 107.83(19) . . ?
C6 C1 C5 104.9(2) . . ?
C4 C1 C5 108.42(19) . . ?
C6 C1 Si1 111.03(15) . . ?
C4 C1 Si1 111.97(16) . . ?
C5 C1 Si1 112.35(18) . . ?
C8 C2 C7 107.7(4) . . ?
C8 C2 C9 109.0(4) . . ?
C7 C2 C9 107.6(4) . . ?
C8 C2 Si1 112.0(3) . . ?
C7 C2 Si1 106.2(3) . . ?
C9 C2 Si1 114.0(3) . . ?
C8' C2' C9' 105.7(4) . . ?
C8' C2' C7' 106.1(4) . . ?
C9' C2' C7' 106.5(4) . . ?
C8' C2' Si1 113.6(3) . . ?
C9' C2' Si1 112.2(3) . . ?
C7' C2' Si1 112.2(3) . . ?
C10 C3 C12 107.6(4) . . ?
C10 C3 C11 105.8(4) . . ?
C12 C3 C11 106.2(4) . . ?
C10 C3 Si1 109.9(3) . . ?
C12 C3 Si1 110.6(3) . . ?
C11 C3 Si1 116.5(3) . . ?
C11' C3' C10' 106.4(4) . . ?
C11' C3' C12' 108.0(4) . . ?
C10' C3' C12' 108.2(4) . . ?
C11' C3' Si1 104.8(3) . . ?
C10' C3' Si1 114.3(3) . . ?
C12' C3' Si1 114.7(3) . . ?
C16 C13 C17 105.3(4) . . ?
C16 C13 C18 108.9(5) . . ?
C17 C13 C18 108.8(6) . . ?
C16 C13 Si2 110.4(4) . . ?
C17 C13 Si2 109.9(4) . . ?
C18 C13 Si2 113.2(5) . . ?
C17' C13' C16' 105.8(4) . . ?
C17' C13' C18' 107.3(6) . . ?
C16' C13' C18' 107.3(5) . . ?
C17' C13' Si2 112.5(3) . . ?
C16' C13' Si2 110.9(4) . . ?
C18' C13' Si2 112.7(5) . . ?
C19 C14 C21 108.0(6) . . ?
C19 C14 C20 105.5(5) . . ?
C21 C14 C20 108.7(5) . . ?
C19 C14 Si2 108.9(3) . . ?
C21 C14 Si2 112.4(4) . . ?
C20 C14 Si2 112.9(4) . . ?
C20' C14' C19' 107.0(4) . . ?
C20' C14' C21' 107.5(5) . . ?
C19' C14' C21' 107.7(6) . . ?
C20' C14' Si2 112.8(4) . . ?
C19' C14' Si2 111.5(3) . . ?
C21' C14' Si2 110.2(5) . . ?
C22 C15 C24 106.0(6) . . ?
C22 C15 C23 105.8(4) . . ?
C24 C15 C23 106.4(5) . . ?
C22 C15 Si2 110.3(3) . . ?
C24 C15 Si2 116.4(6) . . ?
C23 C15 Si2 111.2(3) . . ?
C23' C15' C22' 107.3(5) . . ?
C23' C15' C24' 109.5(6) . . ?
C22' C15' C24' 108.2(6) . . ?
C23' C15' Si2 110.8(4) . . ?
C22' C15' Si2 111.6(4) . . ?
C24' C15' Si2 109.5(6) . . ?
C28 C25 C29 105.7(4) . . ?
C28 C25 C30 107.1(5) . . ?
C29 C25 C30 106.9(4) . . ?
C28 C25 Si3 115.3(3) . . ?
C29 C25 Si3 109.7(3) . . ?
C30 C25 Si3 111.6(4) . . ?
C29' C25' C30' 110.1(5) . . ?
C29' C25' C28' 106.9(4) . . ?
C30' C25' C28' 107.6(4) . . ?
C29' C25' Si3 106.9(3) . . ?
C30' C25' Si3 112.8(4) . . ?
C28' C25' Si3 112.4(3) . . ?
C31 C26 C33 108.6(5) . . ?
C31 C26 C32 105.7(4) . . ?
C33 C26 C32 107.2(5) . . ?
C31 C26 Si3 114.8(3) . . ?
C33 C26 Si3 109.1(4) . . ?
C32 C26 Si3 111.2(3) . . ?
C32' C26' C31' 106.2(4) . . ?
C32' C26' C33' 107.2(5) . . ?
C31' C26' C33' 107.8(6) . . ?
C32' C26' Si3 108.2(3) . . ?
C31' C26' Si3 109.8(3) . . ?
C33' C26' Si3 117.1(5) . . ?
C34 C27 C36 107.8(5) . . ?
C34 C27 C35 106.1(4) . . ?
C36 C27 C35 107.5(4) . . ?
C34 C27 Si3 112.6(3) . . ?
C36 C27 Si3 112.7(5) . . ?
C35 C27 Si3 109.8(3) . . ?
C36' C27' C35' 109.4(5) . . ?
C36' C27' C34' 106.8(5) . . ?
C35' C27' C34' 105.3(4) . . ?
C36' C27' Si3 114.0(5) . . ?
C35' C27' Si3 112.4(3) . . ?
C34' C27' Si3 108.4(3) . . ?

loop_
_geom_bond_atom_site_label_1
_geom_bond_atom_site_label_2
_geom_bond_distance
_geom_bond_site_symmetry_2
_geom_bond_publ_flag
Nb1 O2 1.8648(13) . ?
Nb1 O3 1.8824(15) . ?
Nb1 O1 1.8873(15) . ?
Nb1 P1 2.3249(7) . ?
P1 P1 2.1430(12) 2_666 ?
Si1 O1 1.6672(16) . ?
Si1 C2 1.740(5) . ?
Si1 C3' 1.835(4) . ?
Si1 C1 1.893(2) . ?
Si1 C3 2.050(5) . ?
Si1 C2' 2.084(4) . ?
Si2 O2 1.6777(14) . ?
Si2 C15' 1.887(6) . ?
Si2 C13' 1.914(6) . ?
Si2 C14 1.918(5) . ?
Si2 C13 1.920(6) . ?
Si2 C14' 1.924(5) . ?
Si2 C15 1.945(6) . ?
Si3 O3 1.6688(16) . ?
Si3 C26' 1.838(5) . ?
Si3 C27 1.828(5) . ?
Si3 C25 1.893(4) . ?
Si3 C25' 1.985(4) . ?
Si3 C27' 1.987(5) . ?
Si3 C26 1.976(4) . ?
C1 C6 1.523(3) . ?
C1 C4 1.537(3) . ?
C1 C5 1.537(3) . ?
C2 C8 1.513(6) . ?
C2 C7 1.535(6) . ?
C2 C9 1.543(6) . ?
C2' C8' 1.540(6) . ?
C2' C9' 1.550(6) . ?
C2' C7' 1.551(6) . ?
C3 C10 1.534(6) . ?
C3 C12 1.540(6) . ?
C3 C11 1.557(6) . ?
C3' C11' 1.517(6) . ?
C3' C10' 1.531(6) . ?
C3' C12' 1.536(6) . ?
C13 C16 1.525(6) . ?
C13 C17 1.539(7) . ?
C13 C18 1.537(8) . ?
C13' C17' 1.527(7) . ?
C13' C16' 1.535(6) . ?
C13' C18' 1.546(9) . ?
C14 C19 1.530(7) . ?
C14 C21 1.543(8) . ?
C14 C20 1.543(7) . ?
C14' C20' 1.525(6) . ?
C14' C19' 1.537(7) . ?
C14' C21' 1.553(8) . ?
C15 C22 1.543(7) . ?
C15 C24 1.547(7) . ?
C15 C23 1.549(6) . ?
C15' C23' 1.516(7) . ?
C15' C22' 1.533(7) . ?
C15' C24' 1.537(8) . ?
C25 C28 1.530(6) . ?
C25 C29 1.541(6) . ?
C25 C30 1.550(8) . ?
C25' C29' 1.523(6) . ?
C25' C30' 1.528(8) . ?
C25' C28' 1.549(6) . ?
C26 C31 1.536(6) . ?
C26 C33 1.538(7) . ?
C26 C32 1.545(6) . ?
C26' C32' 1.530(6) . ?
C26' C31' 1.542(7) . ?
C26' C33' 1.543(8) . ?
C27 C34 1.531(6) . ?
C27 C36 1.536(7) . ?
C27 C35 1.543(6) . ?
C27' C36' 1.530(8) . ?
C27' C35' 1.536(6) . ?
C27' C34' 1.547(6) . ?
